data_2205540
loop_
_publ_author_name
'Ali, Hapipah M.'
'Abdul Halim, Siti Nadiah'
'Lajis, Nordin Hj.'
'Basirun, Wan Jefri'
'Zain, Sharifuddin M.'
'Ng, Seik Weng'

_publ_section_title
;
 5-Bromo-1<i>H</i>-indole-3-carbaldehyde 2-thienoylhydrazone
;
_journal_issue 4
_journal_name_full 'Acta Crystallographica Section E'
_journal_page_first o914
_journal_page_last o915
_journal_paper_doi 10.1107/S1600536805006616
_journal_volume 61
_journal_year 2005
_chemical_formula_iupac 'C14 H10 Br N3 O S'
_chemical_formula_moiety 'C14 H10 Br N3 O S'
_chemical_formula_sum 'C14 H10 Br N3 O S'
_chemical_formula_weight 348.22
_chemical_name_systematic
;
5-Bromo-1H-indole-3-carbaldehyde 2-thienoylhydrazone
;
_space_group_IT_number 61
_symmetry_cell_setting orthorhombic
_symmetry_space_group_name_Hall '-P 2ac 2ab'
_symmetry_space_group_name_H-M 'P b c a'
_atom_sites_solution_hydrogens geom
_atom_sites_solution_primary direct
_atom_sites_solution_secondary difmap
_audit_creation_method SHELXL-97
_cell_angle_alpha 90.00
_cell_angle_beta 90.00
_cell_angle_gamma 90.00
_cell_formula_units_Z 8
_cell_length_a 7.3437(4)
_cell_length_b 17.9440(10)
_cell_length_c 21.3400(10)
_cell_measurement_reflns_used 4416
_cell_measurement_temperature 295(2)
_cell_measurement_theta_max 27.1
_cell_measurement_theta_min 2.3
_cell_volume 2812.1(3)
_computing_cell_refinement 'SAINT (Bruker, 2001)'
_computing_data_collection 'SMART (Bruker, 2001)'
_computing_data_reduction SAINT
_computing_molecular_graphics 'ORTEPII (Johnson, 1976)'
_computing_publication_material SHELXL97
_computing_structure_refinement 'SHELXL97 (Sheldrick, 1997)'
_computing_structure_solution 'SHELXS97 (Sheldrick, 1997)'
_diffrn_ambient_temperature 298(2)
_diffrn_measured_fraction_theta_full 1.00
_diffrn_measured_fraction_theta_max 1.00
_diffrn_measurement_device_type 'Bruker SMART area-detector'
_diffrn_measurement_method '\f and \w'
_diffrn_radiation_monochromator graphite
_diffrn_radiation_source 'medium-focus sealed tube'
_diffrn_radiation_type MoK\a
_diffrn_radiation_wavelength 0.71073
_diffrn_reflns_av_R_equivalents 0.031
_diffrn_reflns_av_sigmaI/netI 0.025
_diffrn_reflns_limit_h_max 5
_diffrn_reflns_limit_h_min -9
_diffrn_reflns_limit_k_max 22
_diffrn_reflns_limit_k_min -22
_diffrn_reflns_limit_l_max 27
_diffrn_reflns_limit_l_min -25
_diffrn_reflns_number 15764
_diffrn_reflns_theta_full 27.1
_diffrn_reflns_theta_max 27.1
_diffrn_reflns_theta_min 2.3
_diffrn_standards_decay_% 0
_diffrn_standards_interval_count 0
_diffrn_standards_interval_time 0
_diffrn_standards_number 0
_exptl_absorpt_coefficient_mu 3.070
_exptl_absorpt_correction_T_max 0.293
_exptl_absorpt_correction_T_min 0.178
_exptl_absorpt_correction_type multi-scan
_exptl_absorpt_process_details '(SADABS; Bruker, 2001)'
_exptl_crystal_colour Yellow
_exptl_crystal_density_diffrn 1.645
_exptl_crystal_density_method 'not measured'
_exptl_crystal_description Block
_exptl_crystal_F_000 1392
_exptl_crystal_size_max 0.48
_exptl_crystal_size_mid 0.42
_exptl_crystal_size_min 0.40
_refine_diff_density_max 1.55
_refine_diff_density_min -1.62
_refine_ls_extinction_method none
_refine_ls_goodness_of_fit_ref 1.01
_refine_ls_hydrogen_treatment constr
_refine_ls_matrix_type full
_refine_ls_number_parameters 194
_refine_ls_number_reflns 3073
_refine_ls_number_restraints 111
_refine_ls_restrained_S_all 1.03
_refine_ls_R_factor_all 0.082
_refine_ls_R_factor_gt 0.053
_refine_ls_shift/su_max 0.001
_refine_ls_shift/su_mean 0.000
_refine_ls_structure_factor_coef Fsqd
_refine_ls_weighting_details 'calc w = 1/[\s^2^(Fo^2^)+(0.0609P)^2^+8.1730P] where P = (Fo^2^+2Fc^2^)/3'
_refine_ls_weighting_scheme calc
_refine_ls_wR_factor_gt 0.131
_refine_ls_wR_factor_ref 0.151
_reflns_number_gt 2135
_reflns_number_total 3073
_reflns_threshold_expression I>2\s(I)
_cod_data_source_file lh6375.cif
_cod_data_source_block I
_cod_depositor_comments
;
The following automatic conversions were performed:
'_symmetry_cell_setting' value 'Orthorhombic' changed to 'orthorhombic'
according to '/home/saulius/struct/CIF-dictionaries/cif_core.dic'
dictionary named 'cif_core.dic' version 2.4.1 from
2010-06-29.

'_exptl_absorpt_correction_type' value 'Multi-scan' changed
to 'multi-scan' according to
'/home/saulius/struct/CIF-dictionaries/cif_core.dic' dictionary named
'cif_core.dic' version 2.4.1 from 2010-06-29.

Automatic conversion script
Id: cif_fix_enum 1527 2010-12-29 10:47:43Z saulius 

The following automatic conversions were performed:

'_symmetry_cell_setting' value 'Orthorhombic' changed to
'orthorhombic' according to
/home/saulius/struct/CIF-dictionaries/cif_core.dic dictionary named
'cif_core.dic' version 2.4.1 from
2010-06-29.

'_exptl_absorpt_correction_type' value 'Multi-scan'
changed to 'multi-scan' according to
/home/saulius/struct/CIF-dictionaries/cif_core.dic dictionary named
'cif_core.dic' version 2.4.1 from 2010-06-29.

Automatic conversion script
Id: cif_fix_values 1715 2011-07-08 13:25:40Z adriana 
;
_cod_database_code 2205540
_cod_database_fobs_code 2205540

loop_
_symmetry_equiv_pos_as_xyz
'x, y, z'
'-x+1/2, -y, z+1/2'
'x+1/2, -y+1/2, -z'
'-x, y+1/2, -z+1/2'
'-x, -y, -z'
'x-1/2, y, -z-1/2'
'-x-1/2, y-1/2, z'
'x, -y-1/2, z-1/2'

loop_
_atom_site_label
_atom_site_fract_x
_atom_site_fract_y
_atom_site_fract_z
_atom_site_U_iso_or_equiv
_atom_site_adp_type
_atom_site_calc_flag
_atom_site_refinement_flags
_atom_site_occupancy
_atom_site_disorder_assembly
_atom_site_disorder_group
_atom_site_type_symbol
Br1 1.02049(8) 0.81548(3) 0.30123(4) 0.0810(3) Uani d . 1 . . Br
S1 1.0480(3) 0.63318(13) 0.45490(7) 0.0580(6) Uani d PD 0.810(10) A 1 S
S1' 0.9553(14) 0.6308(7) 0.5862(4) 0.0580(6) Uani d PD 0.19 A 2 S
O1 0.6683(4) 0.53474(19) 0.55821(12) 0.0491(8) Uani d . 1 A 2 O
N1 0.6990(5) 0.5259(2) 0.45473(13) 0.0388(8) Uani d . 1 A 2 N
H1n 0.6164 0.4919 0.4543 0.047 Uiso calc R 1 A 2 H
N2 0.7699(4) 0.55013(18) 0.39804(13) 0.0333(7) Uani d . 1 A 2 N
N3 0.7845(5) 0.5284(2) 0.18365(14) 0.0440(9) Uani d . 1 A 2 N
H3n 0.7770 0.5123 0.1458 0.053 Uiso calc R 1 A 2 H
C1 1.1918(9) 0.6756(4) 0.5056(3) 0.060(2) Uani d PDU 0.810(10) A 1 C
H1 1.2946 0.7017 0.4927 0.072 Uiso calc PR 0.807(5) A 1 H
C2 1.1453(9) 0.6683(4) 0.5655(3) 0.060(2) Uani d PDU 0.810(10) A 1 C
H2 1.2098 0.6878 0.5992 0.072 Uiso calc PR 0.807(5) A 1 H
C3 0.9856(11) 0.6272(6) 0.5701(3) 0.062(2) Uani d PDU 0.810(10) A 1 C
H3 0.9303 0.6174 0.6084 0.074 Uiso calc PR 0.807(5) A 1 H
C1' 1.108(3) 0.6922(14) 0.5562(15) 0.060(2) Uani d PDU 0.19 A 2 C
H1' 1.1679 0.7252 0.5828 0.072 Uiso calc PR 0.193(5) A 2 H
C2' 1.143(4) 0.6935(18) 0.4951(14) 0.060(2) Uani d PDU 0.19 A 2 C
H2' 1.2217 0.7244 0.4731 0.072 Uiso calc PR 0.193(5) A 2 H
C3' 1.031(4) 0.637(2) 0.4724(12) 0.062(2) Uani d PDU 0.19 A 2 C
H3' 1.0339 0.6230 0.4304 0.074 Uiso calc PR 0.193(5) A 2 H
C4 0.9143(6) 0.6017(2) 0.51413(16) 0.0387(9) Uani d DU 1 . . C
C5 0.7531(6) 0.5529(2) 0.50999(16) 0.0364(9) Uani d U 1 A . C
C6 0.7242(5) 0.5100(2) 0.35109(16) 0.0305(8) Uani d U 1 . . C
H6 0.6606 0.4659 0.3578 0.037 Uiso calc R 1 A 2 H
C7 0.7690(5) 0.5317(2) 0.28810(15) 0.0284(8) Uani d U 1 A . C
C8 0.7362(6) 0.4893(2) 0.23557(16) 0.0371(9) Uani d U 1 . . C
H8 0.6884 0.4413 0.2356 0.045 Uiso calc R 1 A 2 H
C9 0.8470(5) 0.5975(3) 0.20111(17) 0.0381(9) Uani d U 1 . . C
C10 0.9089(6) 0.6573(3) 0.1653(2) 0.0548(13) Uani d U 1 A . C
H10 0.9152 0.6540 0.1218 0.066 Uiso calc R 1 . . H
C11 0.9597(7) 0.7208(3) 0.1956(3) 0.0586(14) Uani d U 1 . . C
H11 1.0004 0.7617 0.1727 0.070 Uiso calc R 1 A . H
C12 0.9512(6) 0.7248(2) 0.2605(2) 0.0470(11) Uani d U 1 A . C
C13 0.8934(5) 0.6668(2) 0.29728(19) 0.0352(8) Uani d U 1 . . C
H13 0.8896 0.6708 0.3407 0.042 Uiso calc R 1 A . H
C14 0.8406(5) 0.6016(2) 0.26676(15) 0.0293(8) Uani d U 1 A . C

loop_
_atom_site_aniso_label
_atom_site_aniso_U_11
_atom_site_aniso_U_22
_atom_site_aniso_U_33
_atom_site_aniso_U_12
_atom_site_aniso_U_13
_atom_site_aniso_U_23
Br1 0.0537(3) 0.0305(3) 0.1588(8) -0.0001(2) 0.0249(4) 0.0018(3)
S1 0.0552(10) 0.0886(13) 0.0303(9) -0.0328(9) 0.0080(7) -0.0111(8)
S1' 0.0552(10) 0.0886(13) 0.0303(9) -0.0328(9) 0.0080(7) -0.0111(8)
O1 0.0520(18) 0.075(2) 0.0202(13) -0.0126(17) 0.0040(12) 0.0070(13)
N1 0.044(2) 0.051(2) 0.0205(15) -0.0166(17) 0.0029(14) 0.0039(14)
N2 0.0384(18) 0.0425(18) 0.0190(14) -0.0074(15) 0.0029(13) 0.0039(13)
N3 0.040(2) 0.072(3) 0.0196(15) 0.0074(19) -0.0014(14) -0.0062(16)
C1 0.044(4) 0.080(4) 0.054(4) -0.015(3) 0.003(3) -0.009(3)
C2 0.048(3) 0.081(4) 0.050(4) -0.010(3) -0.003(3) -0.026(3)
C3 0.063(4) 0.097(5) 0.026(3) -0.011(3) 0.009(3) -0.021(3)
C1' 0.044(4) 0.080(4) 0.054(4) -0.015(3) 0.003(3) -0.009(3)
C2' 0.048(3) 0.081(4) 0.050(4) -0.010(3) -0.003(3) -0.026(3)
C3' 0.063(4) 0.097(5) 0.026(3) -0.011(3) 0.009(3) -0.021(3)
C4 0.038(2) 0.050(2) 0.0277(19) -0.0002(19) 0.0035(17) -0.0058(17)
C5 0.040(2) 0.049(2) 0.0210(17) -0.0019(18) 0.0001(16) 0.0044(16)
C6 0.0343(19) 0.0330(18) 0.0243(17) -0.0030(16) 0.0008(15) 0.0028(15)
C7 0.0298(18) 0.0328(18) 0.0225(16) 0.0018(15) 0.0010(14) -0.0007(14)
C8 0.036(2) 0.047(2) 0.0280(19) 0.0030(18) 0.0007(17) -0.0054(17)
C9 0.0283(19) 0.059(3) 0.0268(18) 0.0110(18) 0.0023(15) 0.0078(18)
C10 0.040(2) 0.084(3) 0.041(2) 0.017(2) 0.013(2) 0.033(2)
C11 0.044(2) 0.059(3) 0.072(3) 0.013(2) 0.018(2) 0.040(3)
C12 0.031(2) 0.035(2) 0.074(3) 0.0064(17) 0.011(2) 0.016(2)
C13 0.0302(19) 0.0321(19) 0.043(2) 0.0045(15) 0.0054(17) 0.0055(17)
C14 0.0256(17) 0.0395(19) 0.0228(17) 0.0063(15) 0.0041(14) 0.0064(15)

loop_
_atom_type_symbol
_atom_type_description
_atom_type_scat_dispersion_real
_atom_type_scat_dispersion_imag
_atom_type_scat_source
C C 0.0033 0.0016 'International Tables Vol C Tables 4.2.6.8 and 6.1.1.4'
H H 0.0000 0.0000 'International Tables Vol C Tables 4.2.6.8 and 6.1.1.4'
N N 0.0061 0.0033 'International Tables Vol C Tables 4.2.6.8 and 6.1.1.4'
O O 0.0106 0.0060 'International Tables Vol C Tables 4.2.6.8 and 6.1.1.4'
S S 0.1246 0.1234 'International Tables Vol C Tables 4.2.6.8 and 6.1.1.4'
Br Br -0.2901 2.4595 'International Tables Vol C Tables 4.2.6.8 and 6.1.1.4'

loop_
_geom_angle_atom_site_label_1
_geom_angle_atom_site_label_2
_geom_angle_atom_site_label_3
_geom_angle
_geom_angle_publ_flag
C1 S1 C4 92.0(3) no
C4 S1' C1' 88.5(13) no
C5 N1 N2 123.0(3) no
C5 N1 H1n 118.5 no
N2 N1 H1n 118.5 no
C6 N2 N1 114.1(3) no
C8 N3 C9 109.4(3) no
C8 N3 H3n 125.3 no
C9 N3 H3n 125.3 no
C2 C1 S1 114.2(6) no
C2 C1 H1 122.9 no
S1 C1 H1 122.9 no
C1 C2 C3 109.7(6) no
C1 C2 H2 125.1 no
C3 C2 H2 125.1 no
C4 C3 C2 115.8(6) no
C4 C3 H3 122.1 no
C2 C3 H3 122.1 no
C2' C1' S1' 121(3) no
C2' C1' H1' 119.7 no
S1' C1' H1' 119.7 no
C1' C2' C3' 102(3) no
C1' C2' H2' 128.8 no
C3' C2' H2' 128.8 no
C4 C3' C2' 118(2) no
C4 C3' H3' 120.9 no
C2' C3' H3' 120.9 no
C3 C4 C5 123.5(4) no
C3' C4 C5 136.6(13) no
C3' C4 S1' 110.0(14) no
C5 C4 S1' 112.9(4) no
C3 C4 S1 108.3(4) no
C5 C4 S1 128.1(3) no
O1 C5 N1 119.0(4) no
O1 C5 C4 120.5(3) no
N1 C5 C4 120.5(3) no
N2 C6 C7 121.3(3) no
N2 C6 H6 119.3 no
C7 C6 H6 119.3 no
C8 C7 C14 106.8(3) no
C8 C7 C6 124.9(4) no
C14 C7 C6 128.2(3) no
N3 C8 C7 109.5(4) no
N3 C8 H8 125.2 no
C7 C8 H8 125.2 no
N3 C9 C10 130.9(4) no
N3 C9 C14 107.9(3) no
C10 C9 C14 121.2(4) no
C11 C10 C9 118.2(4) no
C11 C10 H10 120.9 no
C9 C10 H10 120.9 no
C10 C11 C12 120.3(4) no
C10 C11 H11 119.8 no
C12 C11 H11 119.8 no
C13 C12 C11 123.1(5) no
C13 C12 Br1 117.9(4) no
C11 C12 Br1 119.0(3) no
C12 C13 C14 117.1(4) no
C12 C13 H13 121.4 no
C14 C13 H13 121.4 no
C13 C14 C9 120.0(4) no
C13 C14 C7 133.4(3) no
C9 C14 C7 106.5(3) no

loop_
_geom_bond_atom_site_label_1
_geom_bond_atom_site_label_2
_geom_bond_distance
_geom_bond_publ_flag
Br1 C12 1.914(5) no
S1 C1 1.692(7) no
S1 C4 1.697(4) no
S1' C4 1.653(7) no
S1' C1' 1.698(12) no
O1 C5 1.246(4) no
N1 C5 1.336(5) no
N1 N2 1.387(4) no
N1 H1n 0.8600 no
N2 C6 1.279(5) no
N3 C8 1.358(5) no
N3 C9 1.374(6) no
N3 H3n 0.8600 no
C1 C2 1.329(8) no
C1 H1 0.9300 no
C2 C3 1.389(10) no
C2 H2 0.9300 no
C3 C4 1.382(8) no
C3 H3 0.9300 no
C1' C2' 1.329(12) no
C1' H1' 0.9300 no
C2' C3' 1.396(14) no
C2' H2' 0.9300 no
C3' C4 1.386(13) no
C3' H3' 0.9300 no
C4 C5 1.475(6) no
C6 C7 1.438(5) no
C6 H6 0.9300 no
C7 C8 1.376(5) no
C7 C14 1.434(5) no
C8 H8 0.9300 no
C9 C10 1.394(6) no
C9 C14 1.404(5) no
C10 C11 1.362(8) no
C10 H10 0.9300 no
C11 C12 1.388(7) no
C11 H11 0.9300 no
C12 C13 1.371(6) no
C13 C14 1.394(5) no
C13 H13 0.9300 no

loop_
_geom_hbond_atom_site_label_D
_geom_hbond_atom_site_label_H
_geom_hbond_atom_site_label_A
_geom_hbond_site_symmetry_A
_geom_hbond_distance_DH
_geom_hbond_distance_HA
_geom_hbond_distance_DA
_geom_hbond_angle_DHA
_geom_hbond_publ_flag
N1 H1n O1 5_666 0.86 2.16 2.921(5) 147 yes
N3 H3n O1 2_664 0.86 2.09 2.927(4) 165 yes

loop_
_geom_torsion_atom_site_label_1
_geom_torsion_atom_site_label_2
_geom_torsion_atom_site_label_3
_geom_torsion_atom_site_label_4
_geom_torsion
_geom_torsion_publ_flag
C5 N1 N2 C6 169.2(4) no
C4 S1 C1 C2 -0.6(6) no
S1 C1 C2 C3 -0.5(8) no
C1 C2 C3 C4 1.7(10) no
C4 S1' C1' C2' -2.5(14) no
S1' C1' C2' C3' -0.6(18) no
C1' C2' C3' C4 5(3) no
C2 C3 C4 C3' -6.3(19) no
C2 C3 C4 C5 175.7(6) no
C2 C3 C4 S1' -155(4) no
C2 C3 C4 S1 -2.1(9) no
C2' C3' C4 C3 -13(3) no
C2' C3' C4 C5 164.5(17) no
C2' C3' C4 S1' -7(4) no
C2' C3' C4 S1 -168(14) no
C1' S1' C4 C3 37(4) no
C1' S1' C4 C3' 5(2) no
C1' S1' C4 C5 -168.7(10) no
C1' S1' C4 S1 8.1(11) no
C1 S1 C4 C3 1.4(6) no
C1 S1 C4 C3' 28(11) no
C1 S1 C4 C5 -176.2(5) no
C1 S1 C4 S1' 7.6(6) no
N2 N1 C5 O1 171.6(4) no
N2 N1 C5 C4 -10.2(6) no
C3 C4 C5 O1 3.0(8) no
C3' C4 C5 O1 -174(3) no
S1' C4 C5 O1 -3.3(7) no
S1 C4 C5 O1 -179.7(4) no
C3 C4 C5 N1 -175.2(6) no
C3' C4 C5 N1 8(3) no
S1' C4 C5 N1 178.6(6) no
S1 C4 C5 N1 2.1(6) no
N1 N2 C6 C7 173.1(3) no
N2 C6 C7 C8 175.2(4) no
N2 C6 C7 C14 -10.2(6) no
C9 N3 C8 C7 -0.9(5) no
C14 C7 C8 N3 0.5(4) no
C6 C7 C8 N3 176.1(4) no
C8 N3 C9 C10 -178.9(4) no
C8 N3 C9 C14 1.0(4) no
N3 C9 C10 C11 178.6(4) no
C14 C9 C10 C11 -1.4(6) no
C9 C10 C11 C12 0.6(7) no
C10 C11 C12 C13 0.3(7) no
C10 C11 C12 Br1 -179.1(3) no
C11 C12 C13 C14 -0.4(6) no
Br1 C12 C13 C14 179.0(3) no
C12 C13 C14 C9 -0.4(5) no
C12 C13 C14 C7 -177.7(4) no
N3 C9 C14 C13 -178.7(3) no
C10 C9 C14 C13 1.3(6) no
N3 C9 C14 C7 -0.7(4) no
C10 C9 C14 C7 179.3(4) no
C8 C7 C14 C13 177.7(4) no
C6 C7 C14 C13 2.3(7) no
C8 C7 C14 C9 0.1(4) no
C6 C7 C14 C9 -175.3(4) no
